data_4069891
loop_
_publ_author_name
'Doherty, Simon'
'Smyth, Catherine H.'
'Harrington, Ross W.'
'Clegg, William'

_publ_section_title
;
 Synthesis of Biaryl Diphosphines via a Stepwise Regioselective Double
 Diels&#x2212;Alder Cycloaddition&#x2212;Elimination Sequence: Efficient
 Ligands for the Palladium-Catalyzed Amination of Aromatic Bromides
;
_journal_issue 17
_journal_name_full Organometallics
_journal_page_first 5273
_journal_paper_doi 10.1021/om9004862
_journal_volume 28
_journal_year 2009
_chemical_formula_moiety 'C33 H26 O3 P2, H2O'
_chemical_formula_sum 'C33 H28 O4 P2'
_chemical_formula_weight 550.49
_chemical_name_systematic
;
 ?
;
_space_group_IT_number 2
_symmetry_cell_setting triclinic
_symmetry_space_group_name_Hall '-P 1'
_symmetry_space_group_name_H-M 'P -1'
_atom_sites_solution_hydrogens mixed
_atom_sites_solution_primary direct
_atom_sites_solution_secondary difmap
_audit_creation_method SHELXL-97
_cell_angle_alpha 102.240(5)
_cell_angle_beta 108.633(7)
_cell_angle_gamma 98.630(6)
_cell_formula_units_Z 2
_cell_length_a 9.7015(9)
_cell_length_b 12.1290(7)
_cell_length_c 12.8851(7)
_cell_measurement_reflns_used 7863
_cell_measurement_temperature 150(2)
_cell_measurement_theta_max 29.46
_cell_measurement_theta_min 2.80
_cell_volume 1364.67(19)
_computing_cell_refinement CrysAlisPro
_computing_data_collection CrysAlisPro
_computing_data_reduction CrysAlisPro
_computing_molecular_graphics 'Bruker SHELXTL'
_computing_publication_material 'Bruker SHELXTL and local programs'
_computing_structure_refinement 'Bruker SHELXTL'
_computing_structure_solution 'Bruker SHELXTL'
_diffrn_ambient_temperature 150(2)
_diffrn_detector_area_resol_mean 10.3968
_diffrn_measured_fraction_theta_full 0.999
_diffrn_measured_fraction_theta_max 0.832
_diffrn_measurement_device_type 'Oxford Diffraction Gemini A Ultra diffractometer'
_diffrn_measurement_method 'thick-slice \w scans'
_diffrn_radiation_monochromator graphite
_diffrn_radiation_source 'sealed tube with Enhance optics'
_diffrn_radiation_type MoK\a
_diffrn_radiation_wavelength 0.71073
_diffrn_reflns_av_R_equivalents 0.0210
_diffrn_reflns_av_sigmaI/netI 0.0340
_diffrn_reflns_limit_h_max 12
_diffrn_reflns_limit_h_min -12
_diffrn_reflns_limit_k_max 13
_diffrn_reflns_limit_k_min -16
_diffrn_reflns_limit_l_max 16
_diffrn_reflns_limit_l_min -17
_diffrn_reflns_number 12830
_diffrn_reflns_theta_full 26.00
_diffrn_reflns_theta_max 29.54
_diffrn_reflns_theta_min 2.80
_diffrn_standards_number 0
_exptl_absorpt_coefficient_mu 0.197
_exptl_absorpt_correction_T_max 0.960
_exptl_absorpt_correction_T_min 0.945
_exptl_absorpt_correction_type multi-scan
_exptl_absorpt_process_details CrysAlisPro
_exptl_crystal_colour colourless
_exptl_crystal_density_diffrn 1.340
_exptl_crystal_density_method 'not measured'
_exptl_crystal_description block
_exptl_crystal_F_000 576
_exptl_crystal_size_max 0.30
_exptl_crystal_size_mid 0.20
_exptl_crystal_size_min 0.20
_refine_diff_density_max 0.417
_refine_diff_density_min -0.323
_refine_diff_density_rms 0.050
_refine_ls_extinction_method none
_refine_ls_goodness_of_fit_ref 1.079
_refine_ls_hydrogen_treatment mixed
_refine_ls_matrix_type full
_refine_ls_number_parameters 361
_refine_ls_number_reflns 6350
_refine_ls_number_restraints 0
_refine_ls_restrained_S_all 1.079
_refine_ls_R_factor_all 0.0475
_refine_ls_R_factor_gt 0.0356
_refine_ls_shift/su_max 0.001
_refine_ls_shift/su_mean 0.000
_refine_ls_structure_factor_coef Fsqd
_refine_ls_weighting_details 'calc w=1/[\s^2^(Fo^2^)+(0.0539P)^2^+0.0974P] where P=(Fo^2^+2Fc^2^)/3'
_refine_ls_weighting_scheme calc
_refine_ls_wR_factor_gt 0.0940
_refine_ls_wR_factor_ref 0.0973
_reflns_number_gt 5000
_reflns_number_total 6350
_reflns_threshold_expression I>2\s(I)
_cod_data_source_file om9004862_si_002.cif
_cod_data_source_block sd276_compound3
_cod_original_cell_volume 1364.67(17)
_cod_database_code 4069891

loop_
_symmetry_equiv_pos_as_xyz
'x, y, z'
'-x, -y, -z'

loop_
_atom_site_label
_atom_site_type_symbol
_atom_site_fract_x
_atom_site_fract_y
_atom_site_fract_z
_atom_site_U_iso_or_equiv
_atom_site_adp_type
_atom_site_occupancy
_atom_site_symmetry_multiplicity
_atom_site_calc_flag
_atom_site_refinement_flags
P1 P 0.24006(4) 0.81014(3) 0.62983(3) 0.01571(10) Uani 1 1 d .
P2 P 0.20602(4) 0.60340(3) 0.20712(3) 0.01699(10) Uani 1 1 d .
O1 O 0.65072(11) 0.85613(8) 0.45964(8) 0.0217(2) Uani 1 1 d .
O2 O 0.11298(11) 0.81464(8) 0.53039(8) 0.0209(2) Uani 1 1 d .
O3 O 0.05838(12) 0.62857(9) 0.15367(8) 0.0235(2) Uani 1 1 d .
O4 O -0.02269(13) 0.80142(10) 0.29675(10) 0.0267(3) Uani 1 1 d .
C1 C 0.42082(16) 0.88200(11) 0.63392(11) 0.0162(3) Uani 1 1 d .
C2 C 0.51402(17) 0.97469(12) 0.72697(11) 0.0213(3) Uani 1 1 d .
H2A H 0.4832 1.0000 0.7892 0.026 Uiso 1 1 calc R
C3 C 0.65095(17) 1.02988(12) 0.72926(12) 0.0219(3) Uani 1 1 d .
H3A H 0.7112 1.0945 0.7920 0.026 Uiso 1 1 calc R
C4 C 0.70213(17) 0.99313(12) 0.64232(12) 0.0196(3) Uani 1 1 d .
H4 H 0.7977 1.0305 0.6462 0.024 Uiso 1 1 calc R
C5 C 0.61136(16) 0.90043(11) 0.54901(11) 0.0165(3) Uani 1 1 d .
C6 C 0.46860(16) 0.84646(11) 0.54214(11) 0.0153(3) Uani 1 1 d .
C7 C 0.37619(16) 0.75905(11) 0.43885(11) 0.0160(3) Uani 1 1 d .
C8 C 0.30653(17) 0.69080(12) 0.34734(11) 0.0185(3) Uani 1 1 d .
C9 C 0.80110(17) 0.89937(13) 0.46798(13) 0.0248(3) Uani 1 1 d .
H9A H 0.8138 0.8628 0.3972 0.037 Uiso 1 1 calc R
H9B H 0.8715 0.8812 0.5321 0.037 Uiso 1 1 calc R
H9C H 0.8206 0.9837 0.4803 0.037 Uiso 1 1 calc R
C10 C 0.24940(16) 0.66421(11) 0.63661(11) 0.0176(3) Uani 1 1 d .
C11 C 0.37456(18) 0.61947(13) 0.64504(13) 0.0240(3) Uani 1 1 d .
H11A H 0.4644 0.6671 0.6491 0.029 Uiso 1 1 calc R
C12 C 0.3687(2) 0.50479(14) 0.64752(14) 0.0292(4) Uani 1 1 d .
H12A H 0.4545 0.4741 0.6529 0.035 Uiso 1 1 calc R
C13 C 0.2384(2) 0.43531(13) 0.64220(13) 0.0274(4) Uani 1 1 d .
H13A H 0.2343 0.3567 0.6427 0.033 Uiso 1 1 calc R
C14 C 0.1149(2) 0.47997(13) 0.63624(15) 0.0325(4) Uani 1 1 d .
H14A H 0.0263 0.4327 0.6345 0.039 Uiso 1 1 calc R
C15 C 0.11945(18) 0.59340(13) 0.63275(14) 0.0281(4) Uani 1 1 d .
H15A H 0.0333 0.6235 0.6277 0.034 Uiso 1 1 calc R
C16 C 0.22959(16) 0.88147(12) 0.76396(11) 0.0179(3) Uani 1 1 d .
C17 C 0.29524(18) 0.84781(13) 0.86151(12) 0.0243(3) Uani 1 1 d .
H17A H 0.3407 0.7837 0.8566 0.029 Uiso 1 1 calc R
C18 C 0.2947(2) 0.90728(14) 0.96564(13) 0.0302(4) Uani 1 1 d .
H18A H 0.3398 0.8840 1.0320 0.036 Uiso 1 1 calc R
C19 C 0.2284(2) 1.00065(14) 0.97307(13) 0.0315(4) Uani 1 1 d .
H19A H 0.2288 1.0418 1.0447 0.038 Uiso 1 1 calc R
C20 C 0.16150(19) 1.03418(13) 0.87634(13) 0.0283(4) Uani 1 1 d .
H20A H 0.1155 1.0979 0.8815 0.034 Uiso 1 1 calc R
C21 C 0.16170(18) 0.97463(12) 0.77184(12) 0.0221(3) Uani 1 1 d .
H21A H 0.1154 0.9975 0.7055 0.026 Uiso 1 1 calc R
C22 C 0.33086(17) 0.62745(12) 0.13225(11) 0.0189(3) Uani 1 1 d .
C23 C 0.47910(18) 0.69070(12) 0.18794(12) 0.0233(3) Uani 1 1 d .
H23A H 0.5172 0.7234 0.2683 0.028 Uiso 1 1 calc R
C24 C 0.5710(2) 0.70590(14) 0.12623(13) 0.0294(4) Uani 1 1 d .
H24A H 0.6719 0.7489 0.1645 0.035 Uiso 1 1 calc R
C25 C 0.5161(2) 0.65854(14) 0.00912(14) 0.0311(4) Uani 1 1 d .
H25A H 0.5795 0.6688 -0.0328 0.037 Uiso 1 1 calc R
C26 C 0.3693(2) 0.59631(14) -0.04679(13) 0.0295(4) Uani 1 1 d .
H26A H 0.3320 0.5640 -0.1271 0.035 Uiso 1 1 calc R
C27 C 0.27589(19) 0.58076(13) 0.01371(12) 0.0247(3) Uani 1 1 d .
H27A H 0.1748 0.5385 -0.0253 0.030 Uiso 1 1 calc R
C28 C 0.18912(16) 0.45694(12) 0.21887(12) 0.0183(3) Uani 1 1 d .
C29 C 0.24201(17) 0.43274(13) 0.32374(12) 0.0230(3) Uani 1 1 d .
H29A H 0.2904 0.4944 0.3918 0.028 Uiso 1 1 calc R
C30 C 0.22390(19) 0.31847(13) 0.32854(14) 0.0284(4) Uani 1 1 d .
H30A H 0.2604 0.3020 0.4000 0.034 Uiso 1 1 calc R
C31 C 0.15310(19) 0.22864(13) 0.22997(15) 0.0303(4) Uani 1 1 d .
H31A H 0.1416 0.1506 0.2337 0.036 Uiso 1 1 calc R
C32 C 0.0988(2) 0.25196(13) 0.12588(14) 0.0320(4) Uani 1 1 d .
H32A H 0.0491 0.1898 0.0584 0.038 Uiso 1 1 calc R
C33 C 0.11635(18) 0.36541(13) 0.11938(13) 0.0264(3) Uani 1 1 d .
H33A H 0.0791 0.3810 0.0476 0.032 Uiso 1 1 calc R
H4A H -0.006(2) 0.7468(17) 0.2536(17) 0.038(5) Uiso 1 1 d .
H4B H 0.026(2) 0.7999(16) 0.3678(18) 0.043(6) Uiso 1 1 d .

loop_
_atom_site_aniso_label
_atom_site_aniso_U_11
_atom_site_aniso_U_22
_atom_site_aniso_U_33
_atom_site_aniso_U_23
_atom_site_aniso_U_13
_atom_site_aniso_U_12
P1 0.0161(2) 0.01630(17) 0.01425(18) 0.00306(13) 0.00561(14) 0.00370(14)
P2 0.0176(2) 0.01646(17) 0.01374(18) 0.00137(13) 0.00365(14) 0.00339(14)
O1 0.0182(6) 0.0244(5) 0.0207(5) 0.0011(4) 0.0100(4) 0.0005(4)
O2 0.0196(6) 0.0240(5) 0.0173(5) 0.0052(4) 0.0046(4) 0.0056(4)
O3 0.0202(6) 0.0256(5) 0.0194(5) 0.0013(4) 0.0020(4) 0.0084(4)
O4 0.0304(7) 0.0293(6) 0.0225(6) 0.0068(5) 0.0093(5) 0.0146(5)
C1 0.0181(7) 0.0148(6) 0.0149(6) 0.0046(5) 0.0047(5) 0.0041(5)
C2 0.0239(8) 0.0216(7) 0.0153(7) 0.0012(5) 0.0071(6) 0.0020(6)
C3 0.0235(8) 0.0178(7) 0.0170(7) 0.0003(5) 0.0033(6) -0.0011(6)
C4 0.0178(8) 0.0176(6) 0.0208(7) 0.0071(5) 0.0043(6) 0.0000(6)
C5 0.0188(7) 0.0159(6) 0.0156(6) 0.0062(5) 0.0055(5) 0.0055(5)
C6 0.0164(7) 0.0137(6) 0.0147(6) 0.0047(5) 0.0036(5) 0.0038(5)
C7 0.0153(7) 0.0171(6) 0.0178(7) 0.0067(5) 0.0075(5) 0.0048(5)
C8 0.0185(8) 0.0183(6) 0.0188(7) 0.0051(6) 0.0074(6) 0.0032(6)
C9 0.0209(8) 0.0232(7) 0.0319(8) 0.0056(6) 0.0144(7) 0.0019(6)
C10 0.0200(8) 0.0172(6) 0.0134(6) 0.0020(5) 0.0048(5) 0.0038(6)
C11 0.0219(8) 0.0270(7) 0.0291(8) 0.0134(6) 0.0125(6) 0.0077(6)
C12 0.0323(10) 0.0295(8) 0.0363(9) 0.0161(7) 0.0177(7) 0.0162(7)
C13 0.0352(10) 0.0191(7) 0.0266(8) 0.0068(6) 0.0091(7) 0.0066(7)
C14 0.0269(9) 0.0227(8) 0.0431(10) 0.0099(7) 0.0096(8) -0.0024(7)
C15 0.0200(8) 0.0233(7) 0.0394(9) 0.0073(7) 0.0100(7) 0.0041(6)
C16 0.0175(7) 0.0187(6) 0.0177(7) 0.0043(5) 0.0081(6) 0.0023(6)
C17 0.0292(9) 0.0249(7) 0.0210(7) 0.0070(6) 0.0099(6) 0.0104(7)
C18 0.0395(10) 0.0337(8) 0.0180(7) 0.0075(6) 0.0101(7) 0.0112(8)
C19 0.0443(11) 0.0291(8) 0.0218(8) 0.0014(6) 0.0167(7) 0.0084(8)
C20 0.0361(10) 0.0223(7) 0.0297(8) 0.0040(6) 0.0170(7) 0.0095(7)
C21 0.0243(8) 0.0221(7) 0.0220(7) 0.0069(6) 0.0105(6) 0.0064(6)
C22 0.0228(8) 0.0174(6) 0.0185(7) 0.0064(5) 0.0076(6) 0.0080(6)
C23 0.0252(8) 0.0243(7) 0.0189(7) 0.0052(6) 0.0077(6) 0.0041(6)
C24 0.0277(9) 0.0318(8) 0.0293(8) 0.0106(7) 0.0120(7) 0.0025(7)
C25 0.0394(11) 0.0351(9) 0.0305(9) 0.0156(7) 0.0220(8) 0.0136(8)
C26 0.0421(11) 0.0313(8) 0.0192(8) 0.0073(6) 0.0143(7) 0.0126(8)
C27 0.0270(9) 0.0255(7) 0.0182(7) 0.0039(6) 0.0054(6) 0.0058(7)
C28 0.0148(7) 0.0179(6) 0.0217(7) 0.0037(5) 0.0075(6) 0.0033(6)
C29 0.0201(8) 0.0242(7) 0.0236(8) 0.0051(6) 0.0082(6) 0.0034(6)
C30 0.0292(9) 0.0299(8) 0.0348(9) 0.0176(7) 0.0156(7) 0.0110(7)
C31 0.0282(9) 0.0210(7) 0.0473(10) 0.0121(7) 0.0186(8) 0.0080(7)
C32 0.0325(10) 0.0189(7) 0.0374(9) -0.0015(7) 0.0108(8) 0.0027(7)
C33 0.0267(9) 0.0221(7) 0.0249(8) 0.0025(6) 0.0053(6) 0.0045(6)

loop_
_atom_type_symbol
_atom_type_description
_atom_type_scat_dispersion_real
_atom_type_scat_dispersion_imag
_atom_type_scat_source
C C 0.0033 0.0016 'International Tables Vol C Tables 4.2.6.8 and 6.1.1.4'
H H 0.0000 0.0000 'International Tables Vol C Tables 4.2.6.8 and 6.1.1.4'
O O 0.0106 0.0060 'International Tables Vol C Tables 4.2.6.8 and 6.1.1.4'
P P 0.1023 0.0942 'International Tables Vol C Tables 4.2.6.8 and 6.1.1.4'

loop_
_geom_angle_atom_site_label_1
_geom_angle_atom_site_label_2
_geom_angle_atom_site_label_3
_geom_angle
O2 P1 C1 113.14(6)
O2 P1 C10 113.27(6)
O2 P1 C16 112.55(7)
C1 P1 C10 107.25(7)
C1 P1 C16 104.91(6)
C10 P1 C16 105.02(6)
O3 P2 C8 113.81(7)
O3 P2 C22 112.97(6)
O3 P2 C28 112.43(7)
C8 P2 C22 104.29(7)
C8 P2 C28 104.43(7)
C22 P2 C28 108.22(6)
C5 O1 C9 117.62(11)
H4A O4 H4B 106.1(18)
P1 C1 C2 120.66(11)
P1 C1 C6 120.60(10)
C2 C1 C6 118.73(13)
C1 C2 H2A 119.8
C1 C2 C3 120.47(13)
H2A C2 C3 119.8
C2 C3 H3A 119.2
C2 C3 C4 121.53(13)
H3A C3 C4 119.2
C3 C4 H4 120.5
C3 C4 C5 118.92(14)
H4 C4 C5 120.5
O1 C5 C4 124.03(13)
O1 C5 C6 115.37(11)
C4 C5 C6 120.59(13)
C1 C6 C5 119.62(12)
C1 C6 C7 123.01(13)
C5 C6 C7 117.35(12)
C6 C7 C8 173.82(14)
P2 C8 C7 173.89(13)
O1 C9 H9A 109.5
O1 C9 H9B 109.5
O1 C9 H9C 109.5
H9A C9 H9B 109.5
H9A C9 H9C 109.5
H9B C9 H9C 109.5
P1 C10 C11 124.71(11)
P1 C10 C15 116.21(11)
C11 C10 C15 119.08(13)
C10 C11 H11A 120.0
C10 C11 C12 120.01(15)
H11A C11 C12 120.0
C11 C12 H12A 119.9
C11 C12 C13 120.18(16)
H12A C12 C13 119.9
C12 C13 H13A 120.0
C12 C13 C14 120.04(14)
H13A C13 C14 120.0
C13 C14 H14A 119.9
C13 C14 C15 120.10(15)
H14A C14 C15 119.9
C10 C15 C14 120.57(15)
C10 C15 H15A 119.7
C14 C15 H15A 119.7
P1 C16 C17 120.51(11)
P1 C16 C21 120.06(10)
C17 C16 C21 119.36(13)
C16 C17 H17A 119.8
C16 C17 C18 120.32(14)
H17A C17 C18 119.8
C17 C18 H18A 120.0
C17 C18 C19 120.00(15)
H18A C18 C19 120.0
C18 C19 H19A 119.9
C18 C19 C20 120.15(14)
H19A C19 C20 119.9
C19 C20 H20A 120.0
C19 C20 C21 119.97(15)
H20A C20 C21 120.0
C16 C21 C20 120.19(14)
C16 C21 H21A 119.9
C20 C21 H21A 119.9
P2 C22 C23 122.47(11)
P2 C22 C27 118.27(12)
C23 C22 C27 119.26(14)
C22 C23 H23A 119.9
C22 C23 C24 120.14(14)
H23A C23 C24 119.9
C23 C24 H24A 119.9
C23 C24 C25 120.23(16)
H24A C24 C25 119.9
C24 C25 H25A 120.0
C24 C25 C26 120.02(15)
H25A C25 C26 120.0
C25 C26 H26A 119.8
C25 C26 C27 120.41(14)
H26A C26 C27 119.8
C22 C27 C26 119.94(15)
C22 C27 H27A 120.0
C26 C27 H27A 120.0
P2 C28 C29 122.10(10)
P2 C28 C33 118.38(11)
C29 C28 C33 119.49(13)
C28 C29 H29A 120.0
C28 C29 C30 119.93(14)
H29A C29 C30 120.0
C29 C30 H30A 119.9
C29 C30 C31 120.24(15)
H30A C30 C31 119.9
C30 C31 H31A 119.9
C30 C31 C32 120.17(14)
H31A C31 C32 119.9
C31 C32 H32A 119.8
C31 C32 C33 120.40(14)
H32A C32 C33 119.8
C28 C33 C32 119.76(15)
C28 C33 H33A 120.1
C32 C33 H33A 120.1

loop_
_geom_bond_atom_site_label_1
_geom_bond_atom_site_label_2
_geom_bond_distance
P1 O2 1.4850(10)
P1 C1 1.8167(15)
P1 C10 1.8048(14)
P1 C16 1.8028(14)
P2 O3 1.4863(11)
P2 C8 1.7581(14)
P2 C22 1.8007(15)
P2 C28 1.8021(14)
O1 C5 1.3568(16)
O1 C9 1.4357(18)
O4 H4A 0.84(2)
O4 H4B 0.89(2)
C1 C2 1.3963(19)
C1 C6 1.4119(19)
C2 H2A 0.950
C2 C3 1.383(2)
C3 H3A 0.950
C3 C4 1.382(2)
C4 H4 0.950
C4 C5 1.3922(19)
C5 C6 1.407(2)
C6 C7 1.4329(18)
C7 C8 1.2006(19)
C9 H9A 0.980
C9 H9B 0.980
C9 H9C 0.980
C10 C11 1.385(2)
C10 C15 1.395(2)
C11 H11A 0.950
C11 C12 1.391(2)
C12 H12A 0.950
C12 C13 1.384(2)
C13 H13A 0.950
C13 C14 1.374(3)
C14 H14A 0.950
C14 C15 1.381(2)
C15 H15A 0.950
C16 C17 1.392(2)
C16 C21 1.392(2)
C17 H17A 0.950
C17 C18 1.384(2)
C18 H18A 0.950
C18 C19 1.385(2)
C19 H19A 0.950
C19 C20 1.385(2)
C20 H20A 0.950
C20 C21 1.387(2)
C21 H21A 0.950
C22 C23 1.396(2)
C22 C27 1.400(2)
C23 H23A 0.950
C23 C24 1.388(2)
C24 H24A 0.950
C24 C25 1.385(2)
C25 H25A 0.950
C25 C26 1.382(2)
C26 H26A 0.950
C26 C27 1.388(2)
C27 H27A 0.950
C28 C29 1.395(2)
C28 C33 1.399(2)
C29 H29A 0.950
C29 C30 1.388(2)
C30 H30A 0.950
C30 C31 1.380(2)
C31 H31A 0.950
C31 C32 1.382(2)
C32 H32A 0.950
C32 C33 1.385(2)
C33 H33A 0.950

loop_
_geom_hbond_atom_site_label_D
_geom_hbond_atom_site_label_H
_geom_hbond_atom_site_label_A
_geom_hbond_distance_DH
_geom_hbond_distance_HA
_geom_hbond_distance_DA
_geom_hbond_angle_DHA
O4 H4A O3 0.84(2) 2.03(2) 2.8627(16) 173.1(19)
O4 H4B O2 0.89(2) 1.95(2) 2.8321(15) 170.2(18)

loop_
_geom_torsion_atom_site_label_1
_geom_torsion_atom_site_label_2
_geom_torsion_atom_site_label_3
_geom_torsion_atom_site_label_4
_geom_torsion
O2 P1 C1 C2 120.79(12)
O2 P1 C1 C6 -58.11(12)
C10 P1 C1 C2 -113.58(12)
C10 P1 C1 C6 67.53(12)
C16 P1 C1 C2 -2.27(13)
C16 P1 C1 C6 178.84(11)
P1 C1 C2 C3 -179.39(11)
C6 C1 C2 C3 -0.5(2)
C1 C2 C3 C4 -2.2(2)
C2 C3 C4 C5 1.8(2)
C9 O1 C5 C4 7.0(2)
C9 O1 C5 C6 -173.34(12)
C3 C4 C5 O1 -179.12(13)
C3 C4 C5 C6 1.3(2)
O1 C5 C6 C1 176.43(12)
O1 C5 C6 C7 -5.40(18)
C4 C5 C6 C1 -3.9(2)
C4 C5 C6 C7 174.25(13)
P1 C1 C6 C5 -177.60(10)
P1 C1 C6 C7 4.34(19)
C2 C1 C6 C5 3.5(2)
C2 C1 C6 C7 -174.58(13)
O2 P1 C10 C11 126.41(12)
O2 P1 C10 C15 -53.49(13)
C1 P1 C10 C11 0.85(14)
C1 P1 C10 C15 -179.05(11)
C16 P1 C10 C11 -110.38(13)
C16 P1 C10 C15 69.71(12)
P1 C10 C11 C12 -178.78(11)
C15 C10 C11 C12 1.1(2)
C10 C11 C12 C13 -0.3(2)
C11 C12 C13 C14 -1.0(2)
C12 C13 C14 C15 1.6(2)
C13 C14 C15 C10 -0.8(2)
P1 C10 C15 C14 179.34(12)
C11 C10 C15 C14 -0.6(2)
O2 P1 C16 C17 153.09(12)
O2 P1 C16 C21 -29.99(14)
C1 P1 C16 C17 -83.47(13)
C1 P1 C16 C21 93.44(13)
C10 P1 C16 C17 29.42(14)
C10 P1 C16 C21 -153.66(12)
P1 C16 C17 C18 176.15(13)
C21 C16 C17 C18 -0.8(2)
C16 C17 C18 C19 0.1(3)
C17 C18 C19 C20 0.5(3)
C18 C19 C20 C21 -0.4(3)
C19 C20 C21 C16 -0.3(2)
P1 C16 C21 C20 -176.07(12)
C17 C16 C21 C20 0.9(2)
O3 P2 C22 C23 131.89(12)
O3 P2 C22 C27 -47.96(13)
C8 P2 C22 C23 7.81(14)
C8 P2 C22 C27 -172.05(12)
C28 P2 C22 C23 -102.96(13)
C28 P2 C22 C27 77.19(13)
P2 C22 C23 C24 179.50(12)
C27 C22 C23 C24 -0.6(2)
C22 C23 C24 C25 0.1(2)
C23 C24 C25 C26 0.3(3)
C24 C25 C26 C27 0.0(2)
C25 C26 C27 C22 -0.6(2)
P2 C22 C27 C26 -179.25(12)
C23 C22 C27 C26 0.9(2)
O3 P2 C28 C29 -120.35(13)
O3 P2 C28 C33 57.66(14)
C8 P2 C28 C29 3.50(15)
C8 P2 C28 C33 -178.48(12)
C22 P2 C28 C29 114.18(13)
C22 P2 C28 C33 -67.80(14)
P2 C28 C29 C30 178.82(12)
C33 C28 C29 C30 0.8(2)
C28 C29 C30 C31 -0.3(2)
C29 C30 C31 C32 -0.5(3)
C30 C31 C32 C33 0.7(3)
C31 C32 C33 C28 -0.2(3)
P2 C28 C33 C32 -178.65(13)
C29 C28 C33 C32 -0.6(2)

loop_
_cod_related_entry_id
_cod_related_entry_database
_cod_related_entry_code
1 ChemSpider 30659748
